data_7248109
loop_
_publ_author_name
'McGehee, Keegan'
'Saito, Koichiro'
'Kwaria, Dennis'
'Minamikawa, Hiroyuki'
'Norikane, Yasuo'

_publ_section_title
;
 Releasing a bound molecular spring with light: a visible light-triggered
 photosalient effect tied to polymorphism.
;
_journal_issue 8
_journal_name_full 'Physical chemistry chemical physics : PCCP'
_journal_page_first 6834
_journal_page_last 6843
_journal_paper_doi 10.1039/d3cp04691e
_journal_volume 26
_journal_year 2024
_chemical_formula_moiety '1(C12 H6 Br4 N2)'
_chemical_formula_sum 'C12 H6 Br4 N2'
_chemical_formula_weight 497.83
_space_group_crystal_system monoclinic
_space_group_IT_number 14
_space_group_name_Hall '-P 2ybc'
_space_group_name_H-M_alt 'P 1 21/c 1'
_atom_sites_solution_hydrogens geom
_atom_sites_solution_primary dual
_audit_creation_date 2023-04-28
_audit_creation_method
;
Olex2 1.5
(compiled 2023.03.06 svn.rbb2c1857 for OlexSys, GUI svn.r6748)
;
_audit_update_record
;
2023-09-15 deposited with the CCDC.	2023-12-11 downloaded from the CCDC.
;
_cell_angle_alpha 90
_cell_angle_beta 102.079(5)
_cell_angle_gamma 90
_cell_formula_units_Z 8
_cell_length_a 23.3728(11)
_cell_length_b 8.6091(4)
_cell_length_c 14.1715(7)
_cell_measurement_reflns_used 12013
_cell_measurement_temperature 170.15
_cell_measurement_theta_max 32.5880
_cell_measurement_theta_min 2.6640
_cell_volume 2788.4(2)
_computing_cell_refinement 'CrysAlisPro 1.171.43.50a (Rigaku OD, 2022)'
_computing_data_collection 'DTREK_VERSION=d*TREK version 9.9.9.4 W9RSSI -- Mar 27 2012'
_computing_data_reduction 'CrysAlisPro 1.171.43.50a (Rigaku OD, 2022)'
_computing_molecular_graphics 'Olex2 1.5 (Dolomanov et al., 2009)'
_computing_publication_material 'Olex2 1.5 (Dolomanov et al., 2009)'
_computing_structure_refinement 'SHELXL 2018/3 (Sheldrick, 2015)'
_computing_structure_solution 'SHELXT 2018/2 (Sheldrick, 2018)'
_diffrn_ambient_temperature 170.15
_diffrn_detector 'PLATUS 200K area detector'
_diffrn_detector_area_resol_mean 5.811
_diffrn_detector_type 'HPC area detector'
_diffrn_measured_fraction_theta_full 1.000
_diffrn_measured_fraction_theta_max 0.968
_diffrn_measurement_details
;
List of Runs (angles in degrees, time in seconds):

  # Type    Start    End  Width  t~exp~   \w     \q     \k     \f   Frames
#--------------------------------------------------------------------------
  1  \w    -60.00 120.00   1.00   16.00    --   30.00  54.00   0.00  180
  2  \w    -60.00 120.00   1.00   16.00    --   30.00  54.00 120.00  180
  3  \w    -60.00 120.00   1.00   16.00    --   30.00  54.00 240.00  180
;
_diffrn_measurement_device 'four-circle diffractometer'
_diffrn_measurement_device_type 'Rigaku XtaLAB P200'
_diffrn_measurement_method '\w scans'
_diffrn_orient_matrix_type 'CrysAlisPro convention (1999,Acta A55,543-557)'
_diffrn_orient_matrix_UB_11 0.0278704000
_diffrn_orient_matrix_UB_12 0.0237082000
_diffrn_orient_matrix_UB_13 -0.0069772000
_diffrn_orient_matrix_UB_21 0.0077258000
_diffrn_orient_matrix_UB_22 0.0236881000
_diffrn_orient_matrix_UB_23 0.0489601000
_diffrn_orient_matrix_UB_31 0.0112179000
_diffrn_orient_matrix_UB_32 -0.0752875000
_diffrn_orient_matrix_UB_33 0.0132205000
_diffrn_radiation_monochromator 'multi-layer mirror optics'
_diffrn_radiation_probe x-ray
_diffrn_radiation_type 'Mo K\a'
_diffrn_radiation_wavelength 0.71073
_diffrn_reflns_av_R_equivalents 0.0499
_diffrn_reflns_av_unetI/netI 0.0486
_diffrn_reflns_Laue_measured_fraction_full 1.000
_diffrn_reflns_Laue_measured_fraction_max 0.968
_diffrn_reflns_limit_h_max 33
_diffrn_reflns_limit_h_min -34
_diffrn_reflns_limit_k_max 12
_diffrn_reflns_limit_k_min -12
_diffrn_reflns_limit_l_max 20
_diffrn_reflns_limit_l_min -21
_diffrn_reflns_number 35288
_diffrn_reflns_point_group_measured_fraction_full 1.000
_diffrn_reflns_point_group_measured_fraction_max 0.968
_diffrn_reflns_theta_full 25.242
_diffrn_reflns_theta_max 32.418
_diffrn_reflns_theta_min 2.528
_diffrn_source 'rotating anode X-ray generator'
_diffrn_source_type FR
_exptl_absorpt_coefficient_mu 11.528
_exptl_absorpt_correction_T_max 1.00000
_exptl_absorpt_correction_T_min 0.09822
_exptl_absorpt_correction_type multi-scan
_exptl_absorpt_process_details
;
CrysAlisPro 1.171.43.50a (Rigaku Oxford Diffraction, 2022)
Empirical absorption correction using spherical harmonics,
implemented in SCALE3 ABSPACK scaling algorithm.
;
_exptl_crystal_colour colourless
_exptl_crystal_colour_primary colourless
_exptl_crystal_density_diffrn 2.372
_exptl_crystal_description prism
_exptl_crystal_F_000 1856
_exptl_crystal_size_max 0.4
_exptl_crystal_size_mid 0.4
_exptl_crystal_size_min 0.06
_refine_diff_density_max 0.854
_refine_diff_density_min -0.901
_refine_diff_density_rms 0.131
_refine_ls_extinction_method none
_refine_ls_goodness_of_fit_ref 1.015
_refine_ls_hydrogen_treatment constr
_refine_ls_matrix_type full
_refine_ls_number_parameters 416
_refine_ls_number_reflns 9693
_refine_ls_number_restraints 222
_refine_ls_restrained_S_all 1.005
_refine_ls_R_factor_all 0.0788
_refine_ls_R_factor_gt 0.0411
_refine_ls_shift/su_max 0.001
_refine_ls_shift/su_mean 0.000
_refine_ls_structure_factor_coef Fsqd
_refine_ls_weighting_details 'w=1/[\s^2^(Fo^2^)+(0.0431P)^2^+0.9475P] where P=(Fo^2^+2Fc^2^)/3'
_refine_ls_weighting_scheme calc
_refine_ls_wR_factor_gt 0.0836
_refine_ls_wR_factor_ref 0.0947
_reflns_Friedel_coverage 0.000
_reflns_number_gt 6579
_reflns_number_total 9693
_reflns_threshold_expression 'I > 2\s(I)'
_cod_data_source_file d3cp04691e4.cif
_cod_data_source_block 4BrAzo_trans_beta
_cod_depositor_comments 'Adding full bibliography for 7248107--7248109.cif.'
_cod_database_code 7248109
_shelx_shelxl_version_number 2018/3
_shelx_space_group_comment
;
The symmetry employed for this shelxl refinement is uniquely defined
by the following loop, which should always be used as a source of
symmetry information in preference to the above space-group names.
They are only intended as comments.
;
_olex2_refinement_description
;
1. Fixed Uiso
 At 1.2 times of:
  All C(H) groups
2. Uiso/Uaniso restraints and constraints
Br7 \\sim Br8 \\sim C21 \\sim C19 \\sim C20 \\sim C23 \\sim C22 \\sim C24 \\sim
N4: within 2A with sigma of 0.01 and sigma for terminal atoms of 0.02 within 2A
N4A \\sim Br8A \\sim C24A \\sim C19A \\sim C20A \\sim C21A \\sim C22A \\sim
C23A \\sim Br7A: within 2A with sigma of 0.01 and sigma for terminal atoms of
0.02 within 2A
3. Rigid body (RIGU) restrains
 Br7, Br8, C21, C19, C20, C23, C22, C24, N4
 with sigma for 1-2 distances of 0.004 and sigma for 1-3 distances of 0.004
 N4A, Br8A, C24A, C19A, C20A, C21A, C22A, C23A, Br7A
 with sigma for 1-2 distances of 0.004 and sigma for 1-3 distances of 0.004
4. Others
 Sof(N4A)=Sof(N3A)=Sof(Br8A)=Sof(C24A)=Sof(C19A)=Sof(C20A)=Sof(C21A)=Sof(H21A)=
 Sof(C22A)=Sof(H22A)=Sof(C23A)=Sof(H23A)=Sof(Br7A)=1-FVAR(1)
 Sof(Br7)=Sof(Br8)=Sof(N3)=Sof(C21)=Sof(H21)=Sof(C19)=Sof(C20)=Sof(C23)=
 Sof(H23)=Sof(C22)=Sof(H22)=Sof(C24)=Sof(N4)=FVAR(1)
5.a Aromatic/amide H refined with riding coordinates:
 C3(H3), C5(H5), C4(H4), C11(H11), C9(H9), C21(H21), C17(H17), C10(H10),
 C15(H15), C16(H16), C23(H23), C22(H22), C21A(H21A), C22A(H22A), C23A(H23A)
;
_olex2_submission_special_instructions 'No special instructions were received'
_oxdiff_exptl_absorpt_empirical_details
;
Empirical correction (ABSPACK) includes:
- Absorption correction using spherical harmonics
- Frame scaling
- Detector area scaling
;
_oxdiff_exptl_absorpt_empirical_full_max 5.277
_oxdiff_exptl_absorpt_empirical_full_min 0.516

loop_
_space_group_symop_operation_xyz
'x, y, z'
'-x, y+1/2, -z+1/2'
'-x, -y, -z'
'x, -y-1/2, z-1/2'

loop_
_atom_site_label
_atom_site_type_symbol
_atom_site_fract_x
_atom_site_fract_y
_atom_site_fract_z
_atom_site_U_iso_or_equiv
_atom_site_adp_type
_atom_site_occupancy
_atom_site_site_symmetry_order
_atom_site_calc_flag
_atom_site_refinement_flags_posn
_atom_site_refinement_flags_adp
_atom_site_refinement_flags_occupancy
_atom_site_disorder_assembly
_atom_site_disorder_group
Br1 Br 0.42906(2) 0.43312(4) 0.70694(2) 0.02859(8) Uani 1 1 d . . . . .
Br2 Br 0.46985(2) 0.85006(4) 0.41456(2) 0.02677(8) Uani 1 1 d . . . . .
Br3 Br 0.34963(2) 1.08104(4) 0.60262(3) 0.03238(9) Uani 1 1 d . . . . .
Br4 Br 0.28656(2) 0.45104(4) 0.50941(3) 0.03630(10) Uani 1 1 d . . . . .
Br5 Br 0.12375(2) 0.29626(5) 0.44491(3) 0.04091(10) Uani 1 1 d . . . . .
Br6 Br 0.02143(2) 0.54369(5) 0.74964(3) 0.04241(11) Uani 1 1 d . . . . .
Br7 Br 0.13942(13) 0.9238(6) 0.69592(19) 0.0372(5) Uani 0.555(14) 1 d . U P A 1
Br8 Br 0.2282(3) 0.3022(4) 0.7593(3) 0.0505(6) Uani 0.555(14) 1 d . U P A 1
N1 N 0.39683(12) 0.6783(3) 0.53100(18) 0.0220(5) Uani 1 1 d . . . . .
N2 N 0.37121(12) 0.7392(3) 0.58991(19) 0.0221(6) Uani 1 1 d . . . . .
C1 C 0.45782(14) 0.6517(3) 0.5703(2) 0.0194(6) Uani 1 1 d . . . . .
C3 C 0.53936(15) 0.5301(4) 0.6796(2) 0.0249(7) Uani 1 1 d . . . . .
H3 H 0.553433 0.462529 0.732328 0.030 Uiso 1 1 calc R U . . .
C7 C 0.31045(14) 0.7741(4) 0.5480(2) 0.0207(6) Uani 1 1 d . . . . .
C2 C 0.48000(14) 0.5525(3) 0.6475(2) 0.0205(6) Uani 1 1 d . . . . .
C6 C 0.49802(14) 0.7230(3) 0.5238(2) 0.0206(6) Uani 1 1 d . . . . .
C5 C 0.55774(15) 0.7035(4) 0.5553(2) 0.0265(7) Uani 1 1 d . . . . .
H5 H 0.584267 0.755310 0.523615 0.032 Uiso 1 1 calc R U . . .
C4 C 0.57858(15) 0.6073(4) 0.6339(2) 0.0264(7) Uani 1 1 d . . . . .
H4 H 0.619520 0.594212 0.656437 0.032 Uiso 1 1 calc R U . . .
C8 C 0.29338(15) 0.9293(4) 0.5502(2) 0.0225(6) Uani 1 1 d . . . . .
C13 C 0.06881(16) 0.4061(4) 0.5952(2) 0.0277(7) Uani 1 1 d . . . . .
C12 C 0.26826(15) 0.6646(4) 0.5105(2) 0.0243(7) Uani 1 1 d . . . . .
C11 C 0.21051(15) 0.7091(4) 0.4738(2) 0.0298(7) Uani 1 1 d . . . . .
H11 H 0.181692 0.633203 0.449481 0.036 Uiso 1 1 calc R U . . .
C9 C 0.23675(16) 0.9764(4) 0.5118(2) 0.0284(7) Uani 1 1 d . . . . .
H9 H 0.226321 1.083027 0.511943 0.034 Uiso 1 1 calc R U . . .
N3 N 0.1265(6) 0.4572(11) 0.6250(10) 0.030(2) Uani 0.555(14) 1 d . . P A 1
C18 C 0.02119(16) 0.4162(4) 0.6403(2) 0.0277(7) Uani 1 1 d . . . . .
C14 C 0.06273(16) 0.3096(4) 0.5140(2) 0.0294(7) Uani 1 1 d . . . . .
C21 C 0.2592(9) 0.825(2) 0.760(2) 0.029(3) Uani 0.555(14) 1 d . U P A 1
H21 H 0.267771 0.933378 0.760020 0.035 Uiso 0.555(14) 1 calc R U P A 1
C19 C 0.1914(7) 0.6230(16) 0.7191(14) 0.029(2) Uani 0.555(14) 1 d . U P A 1
C17 C -0.03016(17) 0.3354(4) 0.6059(3) 0.0326(8) Uani 1 1 d . . . . .
H17 H -0.062340 0.345714 0.636820 0.039 Uiso 1 1 calc R U . . .
C10 C 0.19540(16) 0.8657(5) 0.4731(3) 0.0325(8) Uani 1 1 d . . . . .
H10 H 0.156455 0.896828 0.445869 0.039 Uiso 1 1 calc R U . . .
C15 C 0.01210(18) 0.2272(4) 0.4798(3) 0.0335(8) Uani 1 1 d . . . . .
H15 H 0.009051 0.162264 0.424790 0.040 Uiso 1 1 calc R U . . .
C16 C -0.03438(18) 0.2395(5) 0.5262(3) 0.0369(9) Uani 1 1 d . . . . .
H16 H -0.069214 0.182017 0.503296 0.044 Uiso 1 1 calc R U . . .
C20 C 0.2026(10) 0.7821(18) 0.728(2) 0.029(3) Uani 0.555(14) 1 d . U P A 1
C23 C 0.2958(9) 0.5674(16) 0.7904(16) 0.031(3) Uani 0.555(14) 1 d . U P A 1
H23 H 0.326806 0.496984 0.813890 0.037 Uiso 0.555(14) 1 calc R U P A 1
C22 C 0.3050(8) 0.7256(16) 0.7914(16) 0.027(2) Uani 0.555(14) 1 d . U P A 1
H22 H 0.343302 0.765797 0.814174 0.033 Uiso 0.555(14) 1 calc R U P A 1
C24 C 0.2383(6) 0.514(2) 0.7528(12) 0.030(2) Uani 0.555(14) 1 d . U P A 1
N4 N 0.1320(3) 0.5731(10) 0.6788(6) 0.0320(18) Uani 0.555(14) 1 d . U P A 1
N4A N 0.1443(4) 0.5006(12) 0.7056(6) 0.027(2) Uani 0.445(14) 1 d . U P A 2
N3A N 0.1203(7) 0.5117(12) 0.6215(11) 0.023(2) Uani 0.445(14) 1 d . . P A 2
Br8A Br 0.2468(3) 0.2944(5) 0.7774(5) 0.0523(8) Uani 0.445(14) 1 d . U P A 2
C24A C 0.2504(8) 0.521(3) 0.7665(16) 0.029(3) Uani 0.445(14) 1 d . U P A 2
C19A C 0.1970(9) 0.5912(18) 0.7269(16) 0.024(2) Uani 0.445(14) 1 d . U P A 2
C20A C 0.2002(11) 0.753(2) 0.727(2) 0.022(3) Uani 0.445(14) 1 d . U P A 2
C21A C 0.2517(10) 0.847(3) 0.759(3) 0.027(3) Uani 0.445(14) 1 d . U P A 2
H21A H 0.251028 0.957749 0.756527 0.032 Uiso 0.445(14) 1 calc R U P A 2
C22A C 0.3017(11) 0.764(2) 0.793(2) 0.028(3) Uani 0.445(14) 1 d . U P A 2
H22A H 0.337766 0.816253 0.815268 0.034 Uiso 0.445(14) 1 calc R U P A 2
C23A C 0.2995(11) 0.604(2) 0.795(2) 0.030(3) Uani 0.445(14) 1 d . U P A 2
H23A H 0.334968 0.548900 0.817118 0.036 Uiso 0.445(14) 1 calc R U P A 2
Br7A Br 0.13140(18) 0.8757(8) 0.6957(2) 0.0359(6) Uani 0.445(14) 1 d . U P A 2

loop_
_atom_site_aniso_label
_atom_site_aniso_U_11
_atom_site_aniso_U_22
_atom_site_aniso_U_33
_atom_site_aniso_U_23
_atom_site_aniso_U_13
_atom_site_aniso_U_12
Br1 0.0364(2) 0.02606(17) 0.02391(16) 0.00206(12) 0.00776(14) -0.00508(14)
Br2 0.03290(19) 0.02266(16) 0.02384(16) 0.00362(12) 0.00382(14) 0.00001(14)
Br3 0.0336(2) 0.02226(17) 0.0390(2) -0.00018(14) 0.00233(16) -0.00187(14)
Br4 0.0328(2) 0.02350(17) 0.0515(2) -0.00764(15) 0.00633(17) -0.00475(15)
Br5 0.0334(2) 0.0452(2) 0.0468(2) -0.00528(18) 0.01436(18) 0.00220(17)
Br6 0.0467(3) 0.0506(2) 0.0337(2) -0.01011(17) 0.01701(18) -0.01082(19)
Br7 0.0373(7) 0.0308(11) 0.0425(5) -0.0068(7) 0.0062(5) 0.0008(7)
Br8 0.0544(15) 0.0365(6) 0.0584(10) 0.0101(6) 0.0071(10) 0.0077(9)
N1 0.0206(14) 0.0235(13) 0.0210(13) -0.0012(10) 0.0026(11) 0.0000(11)
N2 0.0251(15) 0.0209(13) 0.0204(13) -0.0004(10) 0.0052(11) 0.0029(11)
C1 0.0213(16) 0.0173(14) 0.0192(14) -0.0038(11) 0.0032(12) 0.0023(12)
C3 0.0295(18) 0.0200(15) 0.0229(15) -0.0019(12) 0.0000(14) 0.0043(13)
C7 0.0224(16) 0.0251(15) 0.0152(13) 0.0022(11) 0.0052(12) 0.0021(13)
C2 0.0256(17) 0.0168(14) 0.0192(14) -0.0041(11) 0.0052(13) -0.0002(12)
C6 0.0252(16) 0.0181(14) 0.0178(14) 0.0000(11) 0.0027(13) 0.0044(12)
C5 0.0273(18) 0.0271(17) 0.0270(16) -0.0029(13) 0.0097(14) -0.0008(14)
C4 0.0212(17) 0.0278(17) 0.0284(17) -0.0047(13) 0.0011(14) 0.0037(13)
C8 0.0259(17) 0.0231(16) 0.0190(14) 0.0040(12) 0.0060(13) 0.0015(13)
C13 0.0311(19) 0.0243(16) 0.0260(16) 0.0034(13) 0.0025(14) -0.0045(14)
C12 0.0285(18) 0.0241(16) 0.0217(15) -0.0013(12) 0.0082(13) -0.0012(14)
C11 0.0209(17) 0.040(2) 0.0288(17) -0.0005(15) 0.0046(14) -0.0040(15)
C9 0.0273(18) 0.0307(18) 0.0279(17) 0.0060(14) 0.0077(14) 0.0063(15)
N3 0.038(5) 0.024(5) 0.031(4) -0.008(5) 0.012(3) -0.007(5)
C18 0.033(2) 0.0256(17) 0.0244(16) 0.0037(13) 0.0052(14) -0.0020(14)
C14 0.0292(19) 0.0268(17) 0.0310(18) 0.0025(14) 0.0039(15) -0.0029(14)
C21 0.031(5) 0.030(6) 0.027(4) -0.008(4) 0.009(4) -0.002(4)
C19 0.026(4) 0.035(5) 0.028(4) -0.005(4) 0.009(3) -0.003(3)
C17 0.034(2) 0.0304(19) 0.0345(19) 0.0042(15) 0.0089(16) -0.0040(16)
C10 0.0211(18) 0.045(2) 0.0312(18) 0.0089(16) 0.0055(15) 0.0051(16)
C15 0.041(2) 0.0273(18) 0.0319(18) -0.0015(14) 0.0068(17) -0.0041(16)
C16 0.033(2) 0.037(2) 0.039(2) -0.0005(16) 0.0054(17) -0.0137(17)
C20 0.030(4) 0.032(5) 0.026(4) -0.004(5) 0.009(3) -0.001(4)
C23 0.030(4) 0.035(5) 0.029(4) -0.002(5) 0.009(3) -0.002(4)
C22 0.022(4) 0.033(6) 0.027(4) -0.008(5) 0.006(3) -0.001(4)
C24 0.028(4) 0.037(4) 0.028(5) -0.006(4) 0.010(4) -0.007(4)
N4 0.029(3) 0.029(4) 0.037(4) -0.003(3) 0.003(3) -0.005(3)
N4A 0.028(4) 0.026(4) 0.028(4) 0.007(3) 0.005(3) -0.004(3)
N3A 0.029(5) 0.014(5) 0.026(4) -0.008(5) 0.004(3) -0.007(5)
Br8A 0.0533(18) 0.0321(7) 0.0718(19) 0.0071(9) 0.0133(15) 0.0098(11)
C24A 0.032(5) 0.030(4) 0.027(5) -0.006(4) 0.007(4) 0.002(4)
C19A 0.030(4) 0.025(5) 0.019(4) -0.006(4) 0.010(4) -0.006(3)
C20A 0.026(5) 0.025(5) 0.016(4) -0.004(4) 0.008(4) 0.000(4)
C21A 0.028(6) 0.029(6) 0.024(5) -0.001(5) 0.008(5) 0.000(4)
C22A 0.029(5) 0.030(6) 0.027(5) -0.002(6) 0.007(4) -0.004(5)
C23A 0.030(5) 0.032(6) 0.030(5) -0.008(5) 0.008(4) 0.001(5)
Br7A 0.0369(9) 0.0301(14) 0.0402(6) 0.0019(9) 0.0071(6) 0.0038(9)

loop_
_atom_type_symbol
_atom_type_description
_atom_type_scat_dispersion_real
_atom_type_scat_dispersion_imag
_atom_type_scat_source
C C 0.0033 0.0016 'International Tables Vol C Tables 4.2.6.8 and 6.1.1.4'
H H 0.0000 0.0000 'International Tables Vol C Tables 4.2.6.8 and 6.1.1.4'
Br Br -0.2901 2.4595 'International Tables Vol C Tables 4.2.6.8 and 6.1.1.4'
N N 0.0061 0.0033 'International Tables Vol C Tables 4.2.6.8 and 6.1.1.4'

loop_
_geom_angle_atom_site_label_1
_geom_angle_atom_site_label_2
_geom_angle_atom_site_label_3
_geom_angle
_geom_angle_site_symmetry_1
_geom_angle_site_symmetry_3
_geom_angle_publ_flag
N2 N1 C1 112.7(3) . . ?
N1 N2 C7 112.4(3) . . ?
C2 C1 N1 125.2(3) . . ?
C6 C1 N1 117.3(3) . . ?
C6 C1 C2 117.4(3) . . ?
C2 C3 H3 120.2 . . ?
C2 C3 C4 119.5(3) . . ?
C4 C3 H3 120.2 . . ?
C8 C7 N2 116.6(3) . . ?
C12 C7 N2 124.9(3) . . ?
C12 C7 C8 118.4(3) . . ?
C1 C2 Br1 120.9(2) . . ?
C3 C2 Br1 117.3(2) . . ?
C3 C2 C1 121.7(3) . . ?
C1 C6 Br2 119.0(2) . . ?
C5 C6 Br2 119.2(2) . . ?
C5 C6 C1 121.8(3) . . ?
C6 C5 H5 120.3 . . ?
C6 C5 C4 119.4(3) . . ?
C4 C5 H5 120.3 . . ?
C3 C4 H4 120.0 . . ?
C5 C4 C3 120.0(3) . . ?
C5 C4 H4 120.0 . . ?
C7 C8 Br3 119.4(2) . . ?
C9 C8 Br3 118.8(2) . . ?
C9 C8 C7 121.8(3) . . ?
N3 C13 C18 130.8(6) . . ?
N3 C13 C14 111.1(6) . . ?
C18 C13 C14 117.3(3) . . ?
C18 C13 N3A 121.7(6) . . ?
C14 C13 N3A 120.3(7) . . ?
C7 C12 Br4 121.4(3) . . ?
C7 C12 C11 120.7(3) . . ?
C11 C12 Br4 117.9(3) . . ?
C12 C11 H11 120.2 . . ?
C10 C11 C12 119.5(3) . . ?
C10 C11 H11 120.2 . . ?
C8 C9 H9 120.5 . . ?
C8 C9 C10 119.0(3) . . ?
C10 C9 H9 120.5 . . ?
N4 N3 C13 113.9(10) . . ?
C13 C18 Br6 122.9(3) . . ?
C17 C18 Br6 115.6(3) . . ?
C17 C18 C13 121.5(3) . . ?
C13 C14 Br5 120.1(3) . . ?
C15 C14 Br5 118.1(3) . . ?
C15 C14 C13 121.7(3) . . ?
C20 C21 H21 117.4 . . ?
C20 C21 C22 125(2) . . ?
C22 C21 H21 117.4 . . ?
C20 C19 C24 119.4(17) . . ?
C20 C19 N4 118.2(12) . . ?
C24 C19 N4 122.4(12) . . ?
C18 C17 H17 120.2 . . ?
C18 C17 C16 119.6(4) . . ?
C16 C17 H17 120.2 . . ?
C11 C10 H10 119.7 . . ?
C9 C10 C11 120.5(3) . . ?
C9 C10 H10 119.7 . . ?
C14 C15 H15 120.2 . . ?
C14 C15 C16 119.6(4) . . ?
C16 C15 H15 120.2 . . ?
C17 C16 H16 119.9 . . ?
C15 C16 C17 120.2(4) . . ?
C15 C16 H16 119.9 . . ?
C21 C20 Br7 124.0(14) . . ?
C21 C20 C19 117(2) . . ?
C19 C20 Br7 119.2(14) . . ?
C22 C23 H23 121.4 . . ?
C22 C23 C24 117.3(16) . . ?
C24 C23 H23 121.4 . . ?
C21 C22 C23 120.3(15) . . ?
C21 C22 H22 119.8 . . ?
C23 C22 H22 119.8 . . ?
C19 C24 Br8 124.2(10) . . ?
C23 C24 Br8 115.0(12) . . ?
C23 C24 C19 120.6(17) . . ?
N3 N4 C19 116.4(10) . . ?
N3A N4A C19A 111.4(12) . . ?
N4A N3A C13 112.4(11) . . ?
C19A C24A Br8A 114.4(14) . . ?
C23A C24A Br8A 123.7(15) . . ?
C23A C24A C19A 122(2) . . ?
C24A C19A N4A 120.4(15) . . ?
C24A C19A C20A 113(2) . . ?
C20A C19A N4A 125.8(16) . . ?
C19A C20A C21A 127(2) . . ?
C19A C20A Br7A 120.9(16) . . ?
C21A C20A Br7A 111.8(16) . . ?
C20A C21A H21A 122.9 . . ?
C22A C21A C20A 114(2) . . ?
C22A C21A H21A 122.9 . . ?
C21A C22A H22A 120.1 . . ?
C21A C22A C23A 119.9(19) . . ?
C23A C22A H22A 120.1 . . ?
C24A C23A C22A 124(2) . . ?
C24A C23A H23A 118.0 . . ?
C22A C23A H23A 118.0 . . ?

loop_
_geom_bond_atom_site_label_1
_geom_bond_atom_site_label_2
_geom_bond_distance
_geom_bond_site_symmetry_2
_geom_bond_publ_flag
Br1 C2 1.898(3) . ?
Br2 C6 1.898(3) . ?
Br3 C8 1.892(3) . ?
Br4 C12 1.888(3) . ?
Br5 C14 1.895(4) . ?
Br6 C18 1.897(3) . ?
Br7 C20 1.90(2) . ?
Br8 C24 1.84(2) . ?
N1 N2 1.241(4) . ?
N1 C1 1.436(4) . ?
N2 C7 1.452(4) . ?
C1 C2 1.399(4) . ?
C1 C6 1.397(4) . ?
C3 H3 0.9500 . ?
C3 C2 1.380(5) . ?
C3 C4 1.397(5) . ?
C7 C8 1.396(4) . ?
C7 C12 1.387(5) . ?
C6 C5 1.384(5) . ?
C5 H5 0.9500 . ?
C5 C4 1.391(5) . ?
C4 H4 0.9500 . ?
C8 C9 1.382(5) . ?
C13 N3 1.398(14) . ?
C13 C18 1.398(5) . ?
C13 C14 1.402(5) . ?
C13 N3A 1.492(14) . ?
C12 C11 1.395(5) . ?
C11 H11 0.9500 . ?
C11 C10 1.393(5) . ?
C9 H9 0.9500 . ?
C9 C10 1.386(5) . ?
N3 N4 1.246(13) . ?
C18 C17 1.385(5) . ?
C14 C15 1.378(5) . ?
C21 H21 0.9500 . ?
C21 C20 1.36(3) . ?
C21 C22 1.374(16) . ?
C19 C20 1.395(15) . ?
C19 C24 1.445(18) . ?
C19 N4 1.452(17) . ?
C17 H17 0.9500 . ?
C17 C16 1.387(5) . ?
C10 H10 0.9500 . ?
C15 H15 0.9500 . ?
C15 C16 1.386(6) . ?
C16 H16 0.9500 . ?
C23 H23 0.9500 . ?
C23 C22 1.379(13) . ?
C23 C24 1.414(17) . ?
C22 H22 0.9500 . ?
N4A N3A 1.209(19) . ?
N4A C19A 1.44(2) . ?
Br8A C24A 1.96(2) . ?
C24A C19A 1.39(2) . ?
C24A C23A 1.34(2) . ?
C19A C20A 1.397(18) . ?
C20A C21A 1.44(3) . ?
C20A Br7A 1.90(3) . ?
C21A H21A 0.9500 . ?
C21A C22A 1.37(2) . ?
C22A H22A 0.9500 . ?
C22A C23A 1.381(16) . ?
C23A H23A 0.9500 . ?

loop_
_geom_torsion_atom_site_label_1
_geom_torsion_atom_site_label_2
_geom_torsion_atom_site_label_3
_geom_torsion_atom_site_label_4
_geom_torsion
_geom_torsion_site_symmetry_1
_geom_torsion_site_symmetry_2
_geom_torsion_site_symmetry_3
_geom_torsion_site_symmetry_4
_geom_torsion_publ_flag
Br2 C6 C5 C4 -178.4(2) . . . . ?
Br3 C8 C9 C10 179.9(3) . . . . ?
Br4 C12 C11 C10 -179.8(3) . . . . ?
Br5 C14 C15 C16 -177.3(3) . . . . ?
Br6 C18 C17 C16 179.9(3) . . . . ?
N1 N2 C7 C8 -121.3(3) . . . . ?
N1 N2 C7 C12 61.8(4) . . . . ?
N1 C1 C2 Br1 2.3(4) . . . . ?
N1 C1 C2 C3 178.3(3) . . . . ?
N1 C1 C6 Br2 0.8(4) . . . . ?
N1 C1 C6 C5 -179.3(3) . . . . ?
N2 N1 C1 C2 63.4(4) . . . . ?
N2 N1 C1 C6 -121.0(3) . . . . ?
N2 C7 C8 Br3 1.9(4) . . . . ?
N2 C7 C8 C9 179.6(3) . . . . ?
N2 C7 C12 Br4 -0.6(4) . . . . ?
N2 C7 C12 C11 178.4(3) . . . . ?
C1 N1 N2 C7 176.6(2) . . . . ?
C1 C6 C5 C4 1.7(5) . . . . ?
C7 C8 C9 C10 2.2(5) . . . . ?
C7 C12 C11 C10 1.3(5) . . . . ?
C2 C1 C6 Br2 176.8(2) . . . . ?
C2 C1 C6 C5 -3.3(4) . . . . ?
C2 C3 C4 C5 -1.4(5) . . . . ?
C6 C1 C2 Br1 -173.3(2) . . . . ?
C6 C1 C2 C3 2.6(4) . . . . ?
C6 C5 C4 C3 0.7(5) . . . . ?
C4 C3 C2 Br1 175.8(2) . . . . ?
C4 C3 C2 C1 -0.3(5) . . . . ?
C8 C7 C12 Br4 -177.4(2) . . . . ?
C8 C7 C12 C11 1.6(4) . . . . ?
C8 C9 C10 C11 0.7(5) . . . . ?
C13 N3 N4 C19 174.6(10) . . . . ?
C13 C18 C17 C16 1.4(5) . . . . ?
C13 C14 C15 C16 0.2(6) . . . . ?
C12 C7 C8 Br3 179.0(2) . . . . ?
C12 C7 C8 C9 -3.4(5) . . . . ?
C12 C11 C10 C9 -2.4(5) . . . . ?
N3 C13 C18 Br6 12.5(8) . . . . ?
N3 C13 C18 C17 -169.1(7) . . . . ?
N3 C13 C14 Br5 -12.1(6) . . . . ?
N3 C13 C14 C15 170.5(6) . . . . ?
C18 C13 N3 N4 -29.0(15) . . . . ?
C18 C13 C14 Br5 177.2(3) . . . . ?
C18 C13 C14 C15 -0.3(5) . . . . ?
C18 C13 N3A N4A 59.7(13) . . . . ?
C18 C17 C16 C15 -1.5(6) . . . . ?
C14 C13 N3 N4 161.8(9) . . . . ?
C14 C13 C18 Br6 -179.0(2) . . . . ?
C14 C13 C18 C17 -0.6(5) . . . . ?
C14 C13 N3A N4A -130.2(11) . . . . ?
C14 C15 C16 C17 0.7(6) . . . . ?
C20 C21 C22 C23 2(4) . . . . ?
C20 C19 C24 Br8 172.3(17) . . . . ?
C20 C19 C24 C23 -3(3) . . . . ?
C20 C19 N4 N3 142.4(18) . . . . ?
C22 C21 C20 Br7 174.1(18) . . . . ?
C22 C21 C20 C19 -6(4) . . . . ?
C22 C23 C24 Br8 -177.0(14) . . . . ?
C22 C23 C24 C19 -1(2) . . . . ?
C24 C19 C20 Br7 -173.6(16) . . . . ?
C24 C19 C20 C21 7(3) . . . . ?
C24 C19 N4 N3 -40(2) . . . . ?
C24 C23 C22 C21 2(2) . . . . ?
N4 C19 C20 Br7 4(3) . . . . ?
N4 C19 C20 C21 -176(2) . . . . ?
N4 C19 C24 Br8 -6(2) . . . . ?
N4 C19 C24 C23 179.1(16) . . . . ?
N4A C19A C20A C21A 172(3) . . . . ?
N4A C19A C20A Br7A -1(3) . . . . ?
N3A C13 C18 Br6 -8.6(8) . . . . ?
N3A C13 C18 C17 169.8(7) . . . . ?
N3A C13 C14 Br5 6.6(7) . . . . ?
N3A C13 C14 C15 -170.8(7) . . . . ?
N3A N4A C19A C24A -123(2) . . . . ?
N3A N4A C19A C20A 68(2) . . . . ?
Br8A C24A C19A N4A 5(2) . . . . ?
Br8A C24A C19A C20A 175.4(18) . . . . ?
Br8A C24A C23A C22A -175.7(19) . . . . ?
C24A C19A C20A C21A 3(4) . . . . ?
C24A C19A C20A Br7A -170(2) . . . . ?
C19A N4A N3A C13 174.1(10) . . . . ?
C19A C24A C23A C22A 4(3) . . . . ?
C19A C20A C21A C22A -1(5) . . . . ?
C20A C21A C22A C23A 0(4) . . . . ?
C21A C22A C23A C24A -2(3) . . . . ?
C23A C24A C19A N4A -174(2) . . . . ?
C23A C24A C19A C20A -4(3) . . . . ?
Br7A C20A C21A C22A 172.9(19) . . . . ?
